data_4022582
loop_
_publ_author_name
'Ki-Whan Chi'
'Chris Addicott'
'Atta M. Arif'
'Neeladri Das'
'Peter J. Stang'

_publ_section_title
;
 Bidentate Ligands Capable of Variable Bond Angles
 in the Self-Assembly of Discrete Supramolecules
;
_journal_name_full 'Journal of Organic Chemistry'
_journal_page_first 9798
_journal_page_last 9801
_journal_paper_doi 10.1021/jo0353785
_journal_volume 68
_journal_year 2003
_chemical_formula_sum 'C45 H55 F12 N5 O14 P4 Pt2 S4'
_chemical_formula_weight 1760.24
_chemical_name_systematic
; 
 ? 
;
_space_group_IT_number 2
_symmetry_cell_setting triclinic
_symmetry_space_group_name_Hall '-P 1'
_symmetry_space_group_name_H-M 'P -1'
_atom_sites_solution_hydrogens geom
_atom_sites_solution_primary direct
_atom_sites_solution_secondary difmap
_audit_creation_method SHELXL-97
_cell_angle_alpha 96.0857(16)
_cell_angle_beta 99.7545(12)
_cell_angle_gamma 100.5578(16)
_cell_formula_units_Z 1
_cell_length_a 8.7232(3)
_cell_length_b 8.9406(2)
_cell_length_c 21.7964(6)
_cell_measurement_reflns_used 4193
_cell_measurement_temperature 150(1)
_cell_measurement_theta_max 27.485
_cell_measurement_theta_min 1.018
_cell_volume 1630.41(8)
_computing_cell_refinement DENZO-SMN
_computing_data_collection 'Nonius COLLECT'
_computing_data_reduction DENZO-SMN
_computing_molecular_graphics 'WinGX, Ortep3'
_computing_structure_refinement 'SHELXL-97 (Sheldrick, 1997)'
_computing_structure_solution SIR97
_diffrn_ambient_temperature 150(1)
_diffrn_measured_fraction_theta_full 0.991
_diffrn_measured_fraction_theta_max 0.991
_diffrn_measurement_device_type 'Nonius KappaCCD Diffractometer'
_diffrn_measurement_method 'Phi plus Omega scan'
_diffrn_radiation_monochromator graphite
_diffrn_radiation_source 'fine-focus sealed tube'
_diffrn_radiation_type MoK\a
_diffrn_radiation_wavelength 0.71073
_diffrn_reflns_av_R_equivalents 0.0231
_diffrn_reflns_av_sigmaI/netI 0.0448
_diffrn_reflns_limit_h_max 11
_diffrn_reflns_limit_h_min -10
_diffrn_reflns_limit_k_max 11
_diffrn_reflns_limit_k_min -11
_diffrn_reflns_limit_l_max 25
_diffrn_reflns_limit_l_min -28
_diffrn_reflns_number 10765
_diffrn_reflns_theta_full 27.50
_diffrn_reflns_theta_max 27.50
_diffrn_reflns_theta_min 2.65
_exptl_absorpt_coefficient_mu 4.606
_exptl_absorpt_correction_T_max 0.6559
_exptl_absorpt_correction_T_min 0.3387
_exptl_absorpt_correction_type multi-scan
_exptl_absorpt_process_details 'DENZO-SMN (Otwinowski & Minor, 1997)'
_exptl_crystal_colour colorless
_exptl_crystal_density_diffrn 1.793
_exptl_crystal_density_method 'not measured'
_exptl_crystal_description plate
_exptl_crystal_F_000 860
_exptl_crystal_size_max 0.30
_exptl_crystal_size_mid 0.25
_exptl_crystal_size_min 0.10
_refine_diff_density_max 1.794
_refine_diff_density_min -1.336
_refine_diff_density_rms 0.136
_refine_ls_extinction_coef 0.0014(3)
_refine_ls_extinction_expression Fc^*^=kFc[1+0.001xFc^2^\l^3^/sin(2\q)]^-1/4^
_refine_ls_extinction_method SHELXL
_refine_ls_goodness_of_fit_ref 1.089
_refine_ls_hydrogen_treatment mixed
_refine_ls_matrix_type full
_refine_ls_number_parameters 426
_refine_ls_number_reflns 7441
_refine_ls_number_restraints 1
_refine_ls_restrained_S_all 1.089
_refine_ls_R_factor_all 0.0472
_refine_ls_R_factor_gt 0.0382
_refine_ls_shift/su_max 0.001
_refine_ls_shift/su_mean 0.000
_refine_ls_structure_factor_coef Fsqd
_refine_ls_weighting_details 'calc w=1/[\s^2^(Fo^2^)+(0.0252P)^2^+6.1004P] where P=(Fo^2^+2Fc^2^)/3'
_refine_ls_weighting_scheme calc
_refine_ls_wR_factor_gt 0.0824
_refine_ls_wR_factor_ref 0.0870
_reflns_number_gt 6657
_reflns_number_total 7441
_reflns_threshold_expression >2sigma(I)
_cod_data_source_file jo0353785si20030919_033423.cif
_cod_data_source_block pjs185
_cod_depositor_comments
;
The following automatic conversions were performed:
'_exptl_absorpt_correction_type' value 'Multi-scan' changed to
'multi-scan' according to
'/home/saulius/struct/CIF-dictionaries/cif_core.dic' dictionary named
'cif_core.dic' version 2.4.1 from 2010-06-29.

Automatic conversion script
Id: cif_fix_enum 1527 2010-12-29 10:47:43Z saulius 
;
_cod_database_code 4022582

loop_
_symmetry_equiv_pos_as_xyz
'x, y, z'
'-x, -y, -z'

loop_
_atom_site_label
_atom_site_type_symbol
_atom_site_fract_x
_atom_site_fract_y
_atom_site_fract_z
_atom_site_U_iso_or_equiv
_atom_site_adp_type
_atom_site_occupancy
_atom_site_symmetry_multiplicity
_atom_site_calc_flag
_atom_site_refinement_flags
_atom_site_disorder_assembly
_atom_site_disorder_group
Pt1 Pt 0.48456(2) 0.04343(2) 0.209523(8) 0.02525(8) Uani 1 1 d . . .
P1 P 0.49941(16) -0.17046(14) 0.14727(6) 0.0277(3) Uani 1 1 d . . .
P2 P 0.27260(15) 0.09392(14) 0.14626(6) 0.0284(3) Uani 1 1 d . . .
N1 N 0.4875(5) 0.2320(5) 0.27745(19) 0.0284(9) Uani 1 1 d . . .
N2 N 0.3160(5) -0.0206(5) 0.72508(18) 0.0270(8) Uani 1 1 d . . .
C1 C 0.5739(7) 0.3717(6) 0.2779(2) 0.0368(12) Uani 1 1 d . . .
H1 H 0.6268 0.3916 0.2441 0.044 Uiso 1 1 calc R . .
C2 C 0.5874(9) 0.4875(7) 0.3266(3) 0.0508(17) Uani 1 1 d . . .
H2 H 0.6464 0.5873 0.3254 0.061 Uiso 1 1 calc R . .
C3 C 0.5162(9) 0.4596(7) 0.3767(3) 0.0529(17) Uani 1 1 d . . .
H3 H 0.5247 0.5395 0.4103 0.063 Uiso 1 1 calc R . .
C4 C 0.4311(8) 0.3122(6) 0.3778(2) 0.0387(13) Uani 1 1 d . . .
C5 C 0.4178(6) 0.2024(6) 0.3266(2) 0.0310(11) Uani 1 1 d . . .
H5 H 0.3573 0.1023 0.3261 0.037 Uiso 1 1 calc R . .
C6 C 0.3634(8) 0.2698(7) 0.4306(3) 0.0426(14) Uani 1 1 d . . .
C7 C 0.3180(8) 0.2268(7) 0.4755(2) 0.0416(13) Uani 1 1 d . . .
C8 C 0.2724(8) 0.1718(7) 0.5275(3) 0.0404(13) Uani 1 1 d . . .
C9 C 0.2390(7) 0.1227(7) 0.5732(3) 0.0387(12) Uani 1 1 d . . .
C10 C 0.2070(7) 0.0518(6) 0.6270(2) 0.0349(12) Uani 1 1 d . . .
C11 C 0.0562(7) -0.0190(7) 0.6330(3) 0.0431(13) Uani 1 1 d . . .
H11 H -0.0338 -0.0168 0.6020 0.052 Uiso 1 1 calc R . .
C12 C 0.0381(7) -0.0928(7) 0.6848(3) 0.0429(14) Uani 1 1 d . . .
H12 H -0.0645 -0.1424 0.6894 0.051 Uiso 1 1 calc R . .
C13 C 0.1694(7) -0.0940(6) 0.7294(3) 0.0342(12) Uani 1 1 d . . .
H13 H 0.1567 -0.1478 0.7641 0.041 Uiso 1 1 calc R . .
C14 C 0.3348(7) 0.0498(6) 0.6749(2) 0.0315(11) Uani 1 1 d . . .
H14 H 0.4384 0.0999 0.6717 0.038 Uiso 1 1 calc R . .
C15 C 0.6042(8) -0.2918(6) 0.1919(3) 0.0439(14) Uani 1 1 d . . .
H15A H 0.5525 -0.3165 0.2272 0.066 Uiso 1 1 calc R . .
H15B H 0.7145 -0.2380 0.2080 0.066 Uiso 1 1 calc R . .
H15C H 0.6027 -0.3869 0.1647 0.066 Uiso 1 1 calc R . .
C16 C 0.3161(7) -0.2999(6) 0.1096(3) 0.0393(13) Uani 1 1 d . . .
H16A H 0.3395 -0.3944 0.0896 0.059 Uiso 1 1 calc R . .
H16B H 0.2581 -0.2509 0.0776 0.059 Uiso 1 1 calc R . .
H16C H 0.2510 -0.3249 0.1410 0.059 Uiso 1 1 calc R . .
C17 C 0.6096(7) -0.1316(6) 0.0857(3) 0.0350(12) Uani 1 1 d . . .
H17A H 0.6208 -0.2288 0.0633 0.053 Uiso 1 1 calc R . .
H17B H 0.7151 -0.0691 0.1041 0.053 Uiso 1 1 calc R . .
H17C H 0.5526 -0.0759 0.0561 0.053 Uiso 1 1 calc R . .
C18 C 0.0862(7) -0.0280(7) 0.1506(3) 0.0515(16) Uani 1 1 d . . .
H18A H 0.0778 -0.0303 0.1948 0.077 Uiso 1 1 calc R . .
H18B H 0.0817 -0.1324 0.1304 0.077 Uiso 1 1 calc R . .
H18C H -0.0020 0.0126 0.1291 0.077 Uiso 1 1 calc R . .
C19 C 0.2442(7) 0.2864(6) 0.1674(3) 0.0405(13) Uani 1 1 d . . .
H19A H 0.3393 0.3608 0.1644 0.061 Uiso 1 1 calc R . .
H19B H 0.2258 0.2984 0.2106 0.061 Uiso 1 1 calc R . .
H19C H 0.1522 0.3044 0.1387 0.061 Uiso 1 1 calc R . .
C20 C 0.2759(7) 0.0873(6) 0.0635(2) 0.0366(12) Uani 1 1 d . . .
H20A H 0.1783 0.1129 0.0417 0.055 Uiso 1 1 calc R . .
H20B H 0.2832 -0.0163 0.0460 0.055 Uiso 1 1 calc R . .
H20C H 0.3681 0.1616 0.0577 0.055 Uiso 1 1 calc R . .
S1 S 0.73232(15) 0.30048(14) 0.09848(6) 0.0295(3) Uani 1 1 d . . .
O1 O 0.8420(5) 0.2375(5) 0.1400(2) 0.0546(12) Uani 1 1 d . . .
O2 O 0.6157(5) 0.3589(5) 0.1272(2) 0.0483(11) Uani 1 1 d . . .
O3 O 0.6725(5) 0.2103(5) 0.03792(19) 0.0473(10) Uani 1 1 d . . .
F1 F 0.9755(5) 0.4354(5) 0.0552(2) 0.0630(11) Uani 1 1 d . . .
F2 F 0.9178(6) 0.5735(5) 0.1307(2) 0.0774(14) Uani 1 1 d . . .
F3 F 0.7731(5) 0.5399(4) 0.03861(19) 0.0599(10) Uani 1 1 d . . .
C21 C 0.8555(7) 0.4718(7) 0.0803(3) 0.0403(13) Uani 1 1 d . . .
S2 S 0.2201(3) 0.7294(2) 0.30222(12) 0.0747(6) Uani 1 1 d . . .
O4 O 0.2856(9) 0.6547(8) 0.2568(3) 0.105(2) Uani 1 1 d . A .
O5 O 0.3397(14) 0.737(2) 0.3654(8) 0.085(5) Uani 0.50 1 d P A 1
O6 O 0.1835(19) 0.8669(11) 0.2939(9) 0.075(4) Uani 0.50 1 d P A 1
F4 F -0.0164(7) 0.6463(7) 0.3557(3) 0.111(2) Uani 1 1 d . . .
F5 F 0.077(4) 0.4669(16) 0.3194(17) 0.158(14) Uani 0.50 1 d P A 1
F6 F -0.039(3) 0.621(5) 0.2614(14) 0.216(18) Uani 0.50 1 d P A 1
C22 C 0.0580(11) 0.5940(11) 0.3105(5) 0.077(2) Uani 1 1 d . A .
O5' O 0.262(3) 0.829(4) 0.3460(11) 0.203(16) Uani 0.50 1 d P A 2
O6' O 0.100(5) 0.811(5) 0.2630(18) 0.240(17) Uiso 0.50 1 d P A 2
F5' F 0.116(4) 0.482(3) 0.3404(14) 0.152(12) Uani 0.50 1 d P A 2
F6' F -0.043(3) 0.533(4) 0.2629(9) 0.166(15) Uani 0.50 1 d P A 2
O7 O 0.781(3) 0.290(3) 0.5000(13) 0.196(10) Uiso 0.50 1 d P B -1
O8 O 0.799(2) 0.305(2) 0.4101(9) 0.128(6) Uiso 0.50 1 d P B -1
N3 N 0.863(3) 0.334(3) 0.4648(12) 0.122(7) Uiso 0.50 1 d PD B -1
C23 C 1.018(5) 0.447(6) 0.491(4) 0.30(3) Uiso 0.50 1 d PD B -1
H23A H 1.0934 0.4376 0.4626 0.456 Uiso 0.50 1 calc PR B -1
H23B H 1.0636 0.4259 0.5326 0.456 Uiso 0.50 1 calc PR B -1
H23C H 0.9988 0.5522 0.4944 0.456 Uiso 0.50 1 calc PR B -1

loop_
_atom_site_aniso_label
_atom_site_aniso_U_11
_atom_site_aniso_U_22
_atom_site_aniso_U_33
_atom_site_aniso_U_23
_atom_site_aniso_U_13
_atom_site_aniso_U_12
Pt1 0.03229(12) 0.02020(10) 0.02356(11) 0.00252(6) 0.00790(7) 0.00416(7)
P1 0.0370(7) 0.0197(6) 0.0272(6) 0.0015(5) 0.0106(5) 0.0045(5)
P2 0.0266(7) 0.0261(6) 0.0320(7) 0.0020(5) 0.0072(5) 0.0039(5)
N1 0.036(2) 0.024(2) 0.024(2) 0.0021(16) 0.0048(17) 0.0039(17)
N2 0.032(2) 0.026(2) 0.024(2) 0.0027(16) 0.0070(17) 0.0063(17)
C1 0.055(4) 0.025(2) 0.030(3) 0.005(2) 0.009(2) 0.004(2)
C2 0.086(5) 0.027(3) 0.032(3) 0.001(2) 0.007(3) -0.002(3)
C3 0.095(5) 0.032(3) 0.027(3) 0.001(2) 0.009(3) 0.003(3)
C4 0.057(4) 0.034(3) 0.026(3) 0.005(2) 0.007(2) 0.013(3)
C5 0.042(3) 0.027(2) 0.027(2) 0.0041(19) 0.009(2) 0.011(2)
C6 0.063(4) 0.036(3) 0.028(3) -0.002(2) 0.008(3) 0.012(3)
C7 0.062(4) 0.037(3) 0.024(3) 0.001(2) 0.006(3) 0.009(3)
C8 0.055(4) 0.040(3) 0.026(3) 0.001(2) 0.008(2) 0.011(3)
C9 0.046(3) 0.039(3) 0.030(3) 0.003(2) 0.006(2) 0.010(3)
C10 0.047(3) 0.034(3) 0.025(3) 0.005(2) 0.008(2) 0.012(2)
C11 0.039(3) 0.051(4) 0.039(3) 0.010(3) 0.003(3) 0.011(3)
C12 0.027(3) 0.056(4) 0.049(3) 0.017(3) 0.012(2) 0.006(3)
C13 0.039(3) 0.033(3) 0.036(3) 0.009(2) 0.013(2) 0.013(2)
C14 0.040(3) 0.026(2) 0.029(3) 0.002(2) 0.008(2) 0.008(2)
C15 0.068(4) 0.031(3) 0.039(3) 0.005(2) 0.013(3) 0.026(3)
C16 0.047(3) 0.025(3) 0.042(3) -0.001(2) 0.016(3) -0.003(2)
C17 0.038(3) 0.032(3) 0.036(3) 0.003(2) 0.016(2) 0.005(2)
C18 0.038(3) 0.042(3) 0.073(5) 0.002(3) 0.020(3) -0.001(3)
C19 0.036(3) 0.031(3) 0.054(4) 0.003(2) 0.005(3) 0.013(2)
C20 0.039(3) 0.039(3) 0.029(3) 0.006(2) -0.001(2) 0.008(2)
S1 0.0318(7) 0.0265(6) 0.0295(6) 0.0027(5) 0.0089(5) 0.0022(5)
O1 0.048(3) 0.061(3) 0.055(3) 0.031(2) 0.002(2) 0.007(2)
O2 0.047(2) 0.036(2) 0.065(3) -0.0013(19) 0.030(2) 0.0032(18)
O3 0.064(3) 0.035(2) 0.037(2) -0.0044(17) 0.007(2) 0.0020(19)
F1 0.049(2) 0.083(3) 0.073(3) 0.037(2) 0.037(2) 0.016(2)
F2 0.086(3) 0.061(3) 0.060(3) -0.009(2) 0.017(2) -0.040(2)
F3 0.073(3) 0.041(2) 0.072(3) 0.0272(19) 0.015(2) 0.0153(18)
C21 0.046(3) 0.036(3) 0.039(3) 0.008(2) 0.013(3) 0.003(2)
S2 0.0958(17) 0.0460(10) 0.0887(16) 0.0066(10) 0.0514(14) 0.0023(10)
O4 0.123(6) 0.112(5) 0.109(5) 0.018(4) 0.080(5) 0.047(5)
O5 0.031(6) 0.124(12) 0.080(9) -0.031(8) -0.006(6) 0.004(6)
O6 0.104(10) 0.018(4) 0.129(12) 0.026(6) 0.079(10) 0.015(5)
F4 0.090(4) 0.112(4) 0.162(6) 0.048(4) 0.085(4) 0.028(3)
F5 0.134(17) 0.013(5) 0.33(4) 0.013(10) 0.09(2) -0.002(7)
F6 0.11(2) 0.42(5) 0.131(18) 0.06(3) -0.014(15) 0.12(3)
C22 0.070(6) 0.071(6) 0.087(6) 0.000(5) 0.029(5) -0.002(4)
O5' 0.120(19) 0.30(4) 0.109(18) -0.11(2) 0.065(15) -0.11(2)
F5' 0.152(19) 0.135(19) 0.25(2) 0.156(19) 0.129(18) 0.082(15)
F6' 0.111(17) 0.25(3) 0.056(8) -0.018(12) -0.004(9) -0.121(19)

loop_
_atom_type_symbol
_atom_type_description
_atom_type_scat_dispersion_real
_atom_type_scat_dispersion_imag
_atom_type_scat_source
C C 0.0033 0.0016 'International Tables Vol C Tables 4.2.6.8 and 6.1.1.4'
H H 0.0000 0.0000 'International Tables Vol C Tables 4.2.6.8 and 6.1.1.4'
N N 0.0061 0.0033 'International Tables Vol C Tables 4.2.6.8 and 6.1.1.4'
O O 0.0106 0.0060 'International Tables Vol C Tables 4.2.6.8 and 6.1.1.4'
F F 0.0171 0.0103 'International Tables Vol C Tables 4.2.6.8 and 6.1.1.4'
P P 0.1023 0.0942 'International Tables Vol C Tables 4.2.6.8 and 6.1.1.4'
S S 0.1246 0.1234 'International Tables Vol C Tables 4.2.6.8 and 6.1.1.4'
Pt Pt -1.7033 8.3905 'International Tables Vol C Tables 4.2.6.8 and 6.1.1.4'

loop_
_geom_angle_atom_site_label_1
_geom_angle_atom_site_label_2
_geom_angle_atom_site_label_3
_geom_angle
_geom_angle_site_symmetry_1
_geom_angle_site_symmetry_3
N2 Pt1 N1 82.15(16) 2_656 .
N2 Pt1 P2 173.43(11) 2_656 .
N1 Pt1 P2 91.37(12) . .
N2 Pt1 P1 90.91(11) 2_656 .
N1 Pt1 P1 172.50(11) . .
P2 Pt1 P1 95.62(5) . .
C15 P1 C16 102.7(3) . .
C15 P1 C17 104.4(3) . .
C16 P1 C17 105.9(3) . .
C15 P1 Pt1 110.84(19) . .
C16 P1 Pt1 117.89(19) . .
C17 P1 Pt1 113.66(18) . .
C20 P2 C19 102.4(3) . .
C20 P2 C18 105.5(3) . .
C19 P2 C18 104.2(3) . .
C20 P2 Pt1 117.87(19) . .
C19 P2 Pt1 111.9(2) . .
C18 P2 Pt1 113.6(2) . .
C1 N1 C5 119.4(4) . .
C1 N1 Pt1 122.5(3) . .
C5 N1 Pt1 117.4(3) . .
C14 N2 C13 119.2(5) . .
C14 N2 Pt1 120.5(4) . 2_656
C13 N2 Pt1 119.8(3) . 2_656
N1 C1 C2 121.0(5) . .
C3 C2 C1 120.3(6) . .
C2 C3 C4 119.0(5) . .
C5 C4 C3 117.9(5) . .
C5 C4 C6 119.4(5) . .
C3 C4 C6 122.7(5) . .
N1 C5 C4 122.4(5) . .
C7 C6 C4 173.8(7) . .
C6 C7 C8 176.5(7) . .
C9 C8 C7 177.3(7) . .
C8 C9 C10 174.3(6) . .
C11 C10 C14 118.2(5) . .
C11 C10 C9 123.4(5) . .
C14 C10 C9 118.4(5) . .
C12 C11 C10 119.2(5) . .
C13 C12 C11 119.6(5) . .
N2 C13 C12 121.6(5) . .
N2 C14 C10 122.1(5) . .
O2 S1 O3 114.9(3) . .
O2 S1 O1 114.6(3) . .
O3 S1 O1 114.7(3) . .
O2 S1 C21 103.8(3) . .
O3 S1 C21 102.8(3) . .
O1 S1 C21 103.7(3) . .
F2 C21 F3 108.0(5) . .
F2 C21 F1 107.4(5) . .
F3 C21 F1 106.9(5) . .
F2 C21 S1 112.1(4) . .
F3 C21 S1 111.6(4) . .
F1 C21 S1 110.7(4) . .
O5' S2 O6 62.9(19) . .
O5' S2 O4 138.6(11) . .
O6 S2 O4 119.0(7) . .
O5' S2 O5 50(2) . .
O6 S2 O5 112.2(11) . .
O4 S2 O5 104.5(6) . .
O5' S2 O6' 96(2) . .
O6 S2 O6' 36.2(14) . .
O4 S2 O6' 103.7(15) . .
O5 S2 O6' 146.4(16) . .
O5' S2 C22 112.6(10) . .
O6 S2 C22 112.7(7) . .
O4 S2 C22 104.2(5) . .
O5 S2 C22 102.6(8) . .
O6' S2 C22 87.7(17) . .
F5 C22 F6' 88(2) . .
F5 C22 F6 124(2) . .
F6' C22 F6 36(2) . .
F5 C22 F4 107.4(16) . .
F6' C22 F4 109.2(16) . .
F6 C22 F4 97.6(16) . .
F5 C22 F5' 22(2) . .
F6' C22 F5' 110(2) . .
F6 C22 F5' 145(2) . .
F4 C22 F5' 97.8(13) . .
F5 C22 S2 118.9(15) . .
F6' C22 S2 118.8(12) . .
F6 C22 S2 95.4(17) . .
F4 C22 S2 112.0(6) . .
F5' C22 S2 107.4(13) . .
O7 N3 O8 115(3) . .
O7 N3 C23 119(4) . .
O8 N3 C23 125(4) . .

loop_
_geom_bond_atom_site_label_1
_geom_bond_atom_site_label_2
_geom_bond_distance
_geom_bond_site_symmetry_2
Pt1 N2 2.110(4) 2_656
Pt1 N1 2.116(4) .
Pt1 P2 2.2578(13) .
Pt1 P1 2.2616(12) .
P1 C15 1.801(6) .
P1 C16 1.802(6) .
P1 C17 1.806(5) .
P2 C20 1.805(5) .
P2 C19 1.806(5) .
P2 C18 1.807(6) .
N1 C1 1.333(6) .
N1 C5 1.346(6) .
N2 C14 1.338(6) .
N2 C13 1.349(7) .
N2 Pt1 2.110(4) 2_656
C1 C2 1.376(8) .
C2 C3 1.368(9) .
C3 C4 1.394(8) .
C4 C5 1.379(7) .
C4 C6 1.435(8) .
C6 C7 1.191(8) .
C7 C8 1.372(8) .
C8 C9 1.189(8) .
C9 C10 1.434(7) .
C10 C11 1.386(8) .
C10 C14 1.396(8) .
C11 C12 1.382(8) .
C12 C13 1.374(8) .
S1 O2 1.429(4) .
S1 O3 1.432(4) .
S1 O1 1.437(4) .
S1 C21 1.824(6) .
F1 C21 1.334(7) .
F2 C21 1.318(7) .
F3 C21 1.330(7) .
S2 O5' 1.194(19) .
S2 O6 1.348(10) .
S2 O4 1.394(6) .
S2 O5 1.567(15) .
S2 O6' 1.57(4) .
S2 C22 1.733(9) .
F4 C22 1.357(10) .
F5 C22 1.21(2) .
F6 C22 1.32(3) .
C22 F6' 1.243(19) .
C22 F5' 1.37(2) .
O7 N3 1.18(3) .
O8 N3 1.21(2) .
N3 C23 1.52(2) .

loop_
_geom_torsion_atom_site_label_1
_geom_torsion_atom_site_label_2
_geom_torsion_atom_site_label_3
_geom_torsion_atom_site_label_4
_geom_torsion
_geom_torsion_site_symmetry_1
N2 Pt1 P1 C15 22.7(3) 2_656
N1 Pt1 P1 C15 0.5(10) .
P2 Pt1 P1 C15 -158.1(2) .
N2 Pt1 P1 C16 140.5(2) 2_656
N1 Pt1 P1 C16 118.4(9) .
P2 Pt1 P1 C16 -40.2(2) .
N2 Pt1 P1 C17 -94.6(2) 2_656
N1 Pt1 P1 C17 -116.7(9) .
P2 Pt1 P1 C17 84.6(2) .
N2 Pt1 P2 C20 126.1(10) 2_656
N1 Pt1 P2 C20 135.4(2) .
P1 Pt1 P2 C20 -47.3(2) .
N2 Pt1 P2 C19 7.8(10) 2_656
N1 Pt1 P2 C19 17.2(2) .
P1 Pt1 P2 C19 -165.6(2) .
N2 Pt1 P2 C18 -109.8(10) 2_656
N1 Pt1 P2 C18 -100.4(3) .
P1 Pt1 P2 C18 76.9(2) .
N2 Pt1 N1 C1 87.1(4) 2_656
P2 Pt1 N1 C1 -91.8(4) .
P1 Pt1 N1 C1 109.4(9) .
N2 Pt1 N1 C5 -83.1(4) 2_656
P2 Pt1 N1 C5 98.0(4) .
P1 Pt1 N1 C5 -60.7(11) .
C5 N1 C1 C2 -2.6(8) .
Pt1 N1 C1 C2 -172.6(5) .
N1 C1 C2 C3 2.2(10) .
C1 C2 C3 C4 0.4(11) .
C2 C3 C4 C5 -2.4(10) .
C2 C3 C4 C6 175.0(6) .
C1 N1 C5 C4 0.5(8) .
Pt1 N1 C5 C4 171.0(4) .
C3 C4 C5 N1 2.0(9) .
C6 C4 C5 N1 -175.5(5) .
C5 C4 C6 C7 69(6) .
C3 C4 C6 C7 -108(6) .
C4 C6 C7 C8 -5(16) .
C6 C7 C8 C9 23(22) .
C7 C8 C9 C10 -40(18) .
C8 C9 C10 C11 -113(7) .
C8 C9 C10 C14 65(7) .
C14 C10 C11 C12 -2.0(9) .
C9 C10 C11 C12 175.9(6) .
C10 C11 C12 C13 0.4(9) .
C14 N2 C13 C12 -2.7(8) .
Pt1 N2 C13 C12 -174.4(4) 2_656
C11 C12 C13 N2 2.1(9) .
C13 N2 C14 C10 1.0(7) .
Pt1 N2 C14 C10 172.6(4) 2_656
C11 C10 C14 N2 1.4(8) .
C9 C10 C14 N2 -176.7(5) .
O2 S1 C21 F2 57.6(5) .
O3 S1 C21 F2 177.6(5) .
O1 S1 C21 F2 -62.5(5) .
O2 S1 C21 F3 -63.7(5) .
O3 S1 C21 F3 56.4(5) .
O1 S1 C21 F3 176.2(4) .
O2 S1 C21 F1 177.3(4) .
O3 S1 C21 F1 -62.6(5) .
O1 S1 C21 F1 57.3(5) .
O5' S2 C22 F5 -110(3) .
O6 S2 C22 F5 -179(2) .
O4 S2 C22 F5 51(2) .
O5 S2 C22 F5 -58(2) .
O6' S2 C22 F5 155(2) .
O5' S2 C22 F6' 145(3) .
O6 S2 C22 F6' 76(2) .
O4 S2 C22 F6' -54(2) .
O5 S2 C22 F6' -163(2) .
O6' S2 C22 F6' 50(3) .
O5' S2 C22 F6 117(3) .
O6 S2 C22 F6 48.1(19) .
O4 S2 C22 F6 -82.3(18) .
O5 S2 C22 F6 168.9(18) .
O6' S2 C22 F6 21(2) .
O5' S2 C22 F4 17(2) .
O6 S2 C22 F4 -52.4(12) .
O4 S2 C22 F4 177.2(7) .
O5 S2 C22 F4 68.4(9) .
O6' S2 C22 F4 -79.2(16) .
O5' S2 C22 F5' -90(3) .
O6 S2 C22 F5' -158.7(16) .
O4 S2 C22 F5' 70.9(15) .
O5 S2 C22 F5' -37.9(15) .
O6' S2 C22 F5' 174(2) .
